data_4314553
loop_
_publ_author_name
'Biplab Biswas'
'Sunita Salunke-Gawali'
'Thomas Weyherm\"uller'
'Vinzenz Bachler'
'Eckhard Bill'
'Phalguni Chaudhuri'

_publ_section_title
;
 Metal-Complexes As Ligands to Generate Asymmetric Homo- and
 Heterodinuclear MAIIIMBII Species: a Magneto-Structural and Spectroscopic
 Comparison of Imidazole-N versus Pyridine-N
;
_journal_name_full 'Inorganic Chemistry'
_journal_page_first 626
_journal_page_last 641
_journal_paper_doi 10.1021/ic9018426
_journal_volume 49
_journal_year 2010
_chemical_formula_moiety 'C24 H39 Fe Mn N12 O3, 2 (Cl O4), H2 O'
_chemical_formula_sum 'C24 H41 Cl2 Fe Mn N12 O12'
_chemical_formula_weight 871.38
_chemical_name_systematic
; 
 ? 
;
_space_group_IT_number 14
_symmetry_cell_setting monoclinic
_symmetry_space_group_name_Hall '-P 2ybc'
_symmetry_space_group_name_H-M 'P 1 21/c 1'
_atom_sites_solution_hydrogens geom
_atom_sites_solution_primary direct
_atom_sites_solution_secondary difmap
_audit_creation_method SHELXL-97
_cell_angle_alpha 90.00
_cell_angle_beta 112.000(2)
_cell_angle_gamma 90.00
_cell_formula_units_Z 4
_cell_length_a 15.7071(17)
_cell_length_b 17.1435(17)
_cell_length_c 14.5679(16)
_cell_measurement_reflns_used 9964
_cell_measurement_temperature 100(2)
_cell_measurement_theta_max 33.50
_cell_measurement_theta_min 2.68
_cell_volume 3637.1(7)
_computing_cell_refinement 'Bruker SAINT 7.34a'
_computing_data_collection 'Bruker SAINT 7.34a'
_computing_data_reduction 'Bruker SAINT 7.34a'
_computing_structure_refinement 'SHELXL-97 (Sheldrick, 1997)'
_computing_structure_solution 'SHELXS-97 (Sheldrick, 1990)'
_diffrn_ambient_temperature 100(2)
_diffrn_measured_fraction_theta_full 0.999
_diffrn_measured_fraction_theta_max 0.999
_diffrn_measurement_device_type 'Bruker APEX II'
_diffrn_measurement_method 'frames at 0.5 deg. stepwise rotation in omega and phi, 15 sec./frame'
_diffrn_radiation_monochromator graphite
_diffrn_radiation_source 'rotating anode, INCOATEC Multi-Layer Optics'
_diffrn_radiation_type MoK\a
_diffrn_radiation_wavelength 0.71073
_diffrn_reflns_av_R_equivalents 0.0329
_diffrn_reflns_av_sigmaI/netI 0.0168
_diffrn_reflns_limit_h_max 22
_diffrn_reflns_limit_h_min -22
_diffrn_reflns_limit_k_max 24
_diffrn_reflns_limit_k_min -23
_diffrn_reflns_limit_l_max 20
_diffrn_reflns_limit_l_min -20
_diffrn_reflns_number 98041
_diffrn_reflns_theta_full 30.00
_diffrn_reflns_theta_max 30.00
_diffrn_reflns_theta_min 2.76
_exptl_absorpt_coefficient_mu 0.967
_exptl_absorpt_correction_T_max 0.976
_exptl_absorpt_correction_T_min 0.932
_exptl_absorpt_correction_type multi-scan
_exptl_absorpt_process_details 'SADABS 2008/1, Bruker AXS (2008)'
_exptl_crystal_colour red
_exptl_crystal_density_diffrn 1.591
_exptl_crystal_density_method 'not measured'
_exptl_crystal_description 'transparent parallelepiped'
_exptl_crystal_F_000 1800
_exptl_crystal_size_max 0.05
_exptl_crystal_size_mid 0.04
_exptl_crystal_size_min 0.02
_refine_diff_density_max 0.932
_refine_diff_density_min -0.715
_refine_diff_density_rms 0.073
_refine_ls_extinction_method none
_refine_ls_goodness_of_fit_ref 1.098
_refine_ls_hydrogen_treatment constr
_refine_ls_matrix_type full
_refine_ls_number_parameters 479
_refine_ls_number_reflns 10612
_refine_ls_number_restraints 0
_refine_ls_restrained_S_all 1.098
_refine_ls_R_factor_all 0.0483
_refine_ls_R_factor_gt 0.0366
_refine_ls_shift/su_max 0.002
_refine_ls_shift/su_mean 0.000
_refine_ls_structure_factor_coef Fsqd
_refine_ls_weighting_details 'calc w=1/[\s^2^(Fo^2^)+(0.0393P)^2^+4.4373P] where P=(Fo^2^+2Fc^2^)/3'
_refine_ls_weighting_scheme calc
_refine_ls_wR_factor_gt 0.0923
_refine_ls_wR_factor_ref 0.1041
_reflns_number_gt 8962
_reflns_number_total 10612
_reflns_threshold_expression >2sigma(I)
_cod_data_source_file ic9018426_si_001_05.cif
_cod_data_source_block 05
_cod_depositor_comments
;
The following automatic conversions were performed:

'_exptl_absorpt_correction_type' value 'Multi-Scan' changed to
'multi-scan' according to the built-in table from CIF Core dictionary
named 'cif_core.dic' version 2.4.1 from 2010-06-29.

Automatic conversion script
Id: cif_fix_values 1646 2011-03-28 12:23:43Z adriana 
;
_cod_database_code 4314553

loop_
_symmetry_equiv_pos_as_xyz
'x, y, z'
'-x, y+1/2, -z+1/2'
'-x, -y, -z'
'x, -y-1/2, z-1/2'

loop_
_atom_site_label
_atom_site_type_symbol
_atom_site_fract_x
_atom_site_fract_y
_atom_site_fract_z
_atom_site_U_iso_or_equiv
_atom_site_adp_type
_atom_site_occupancy
_atom_site_symmetry_multiplicity
_atom_site_calc_flag
_atom_site_refinement_flags
_atom_site_disorder_assembly
_atom_site_disorder_group
Fe1 Fe 0.282806(18) 0.630223(15) 0.35067(2) 0.01984(6) Uani 1 1 d . . .
Mn1 Mn 0.297979(19) 0.517442(16) 0.57744(2) 0.01977(7) Uani 1 1 d . . .
N1 N 0.26916(12) 0.75879(10) 0.32740(12) 0.0231(3) Uani 1 1 d . . .
C2 C 0.19222(15) 0.77750(13) 0.23273(15) 0.0297(4) Uani 1 1 d . . .
H2A H 0.2175 0.7921 0.1822 0.036 Uiso 1 1 calc R . .
H2B H 0.1576 0.8228 0.2429 0.036 Uiso 1 1 calc R . .
C3 C 0.12760(15) 0.70891(15) 0.19540(16) 0.0328(5) Uani 1 1 d . . .
H3A H 0.0908 0.7025 0.2371 0.039 Uiso 1 1 calc R . .
H3B H 0.0849 0.7193 0.1267 0.039 Uiso 1 1 calc R . .
N4 N 0.17933(13) 0.63566(11) 0.19769(13) 0.0286(4) Uani 1 1 d . . .
C5 C 0.22566(16) 0.63728(14) 0.12493(16) 0.0326(5) Uani 1 1 d . . .
H5A H 0.2245 0.6911 0.0999 0.039 Uiso 1 1 calc R . .
H5B H 0.1918 0.6033 0.0680 0.039 Uiso 1 1 calc R . .
C6 C 0.32439(16) 0.60962(13) 0.17218(16) 0.0309(4) Uani 1 1 d . . .
H6A H 0.3253 0.5526 0.1834 0.037 Uiso 1 1 calc R . .
H6B H 0.3566 0.6200 0.1266 0.037 Uiso 1 1 calc R . .
N7 N 0.37328(12) 0.64988(9) 0.26799(13) 0.0239(3) Uani 1 1 d . . .
C8 C 0.38535(15) 0.73495(11) 0.25373(16) 0.0267(4) Uani 1 1 d . . .
H8A H 0.3463 0.7501 0.1853 0.032 Uiso 1 1 calc R . .
H8B H 0.4501 0.7453 0.2632 0.032 Uiso 1 1 calc R . .
C9 C 0.35962(14) 0.78341(11) 0.32649(15) 0.0261(4) Uani 1 1 d . . .
H9A H 0.4073 0.7774 0.3937 0.031 Uiso 1 1 calc R . .
H9B H 0.3569 0.8392 0.3079 0.031 Uiso 1 1 calc R . .
C10 C 0.25419(17) 0.79754(13) 0.41133(16) 0.0317(4) Uani 1 1 d . . .
H10A H 0.3017 0.7808 0.4739 0.048 Uiso 1 1 calc R . .
H10B H 0.1936 0.7832 0.4108 0.048 Uiso 1 1 calc R . .
H10C H 0.2573 0.8542 0.4047 0.048 Uiso 1 1 calc R . .
C11 C 0.11589(18) 0.56767(17) 0.17795(18) 0.0421(6) Uani 1 1 d . . .
H11A H 0.0906 0.5642 0.2300 0.063 Uiso 1 1 calc R . .
H11B H 0.1496 0.5197 0.1773 0.063 Uiso 1 1 calc R . .
H11C H 0.0657 0.5744 0.1136 0.063 Uiso 1 1 calc R . .
C12 C 0.46445(15) 0.61365(13) 0.32055(18) 0.0314(4) Uani 1 1 d . . .
H12A H 0.4563 0.5592 0.3362 0.047 Uiso 1 1 calc R . .
H12B H 0.4969 0.6423 0.3820 0.047 Uiso 1 1 calc R . .
H12C H 0.5004 0.6155 0.2782 0.047 Uiso 1 1 calc R . .
O21 O 0.29760(11) 0.51770(8) 0.34202(12) 0.0294(3) Uani 1 1 d . . .
N22 N 0.28721(12) 0.47620(9) 0.41709(13) 0.0239(3) Uani 1 1 d . . .
C23 C 0.26575(13) 0.40379(11) 0.39820(16) 0.0241(4) Uani 1 1 d . . .
H23 H 0.2569 0.3806 0.3361 0.029 Uiso 1 1 calc R . .
C24 C 0.25627(12) 0.36055(10) 0.47974(16) 0.0230(4) Uani 1 1 d . . .
N25 N 0.28161(11) 0.39090(10) 0.57032(13) 0.0245(3) Uani 1 1 d . . .
C26 C 0.25804(15) 0.33641(13) 0.62627(18) 0.0319(4) Uani 1 1 d . . .
H26 H 0.2680 0.3416 0.6944 0.038 Uiso 1 1 calc R . .
C27 C 0.21827(14) 0.27400(13) 0.56854(18) 0.0324(5) Uani 1 1 d . . .
H27 H 0.1956 0.2284 0.5886 0.039 Uiso 1 1 calc R . .
N28 N 0.21720(11) 0.28951(9) 0.47567(14) 0.0263(3) Uani 1 1 d . . .
C29 C 0.17603(15) 0.23903(12) 0.38944(19) 0.0338(5) Uani 1 1 d . . .
H29A H 0.1093 0.2376 0.3711 0.051 Uiso 1 1 calc R . .
H29B H 0.2010 0.1862 0.4055 0.051 Uiso 1 1 calc R . .
H29C H 0.1902 0.2595 0.3339 0.051 Uiso 1 1 calc R . .
O31 O 0.38344(10) 0.65195(8) 0.47363(11) 0.0263(3) Uani 1 1 d . . .
N32 N 0.39418(11) 0.60951(9) 0.55555(12) 0.0210(3) Uani 1 1 d . . .
C33 C 0.46953(13) 0.62176(10) 0.62978(14) 0.0214(3) Uani 1 1 d . . .
H33 H 0.5162 0.6555 0.6265 0.026 Uiso 1 1 calc R . .
C34 C 0.47727(13) 0.57983(10) 0.71871(14) 0.0205(3) Uani 1 1 d . . .
N35 N 0.41040(11) 0.53303(9) 0.72222(13) 0.0224(3) Uani 1 1 d . . .
C36 C 0.43992(14) 0.50591(11) 0.81803(15) 0.0258(4) Uani 1 1 d . . .
H36 H 0.4067 0.4713 0.8431 0.031 Uiso 1 1 calc R . .
C37 C 0.52412(15) 0.53634(12) 0.87128(15) 0.0268(4) Uani 1 1 d . . .
H37 H 0.5598 0.5271 0.9392 0.032 Uiso 1 1 calc R . .
N38 N 0.54741(11) 0.58319(9) 0.80745(12) 0.0229(3) Uani 1 1 d . . .
C39 C 0.63385(14) 0.62593(13) 0.83137(16) 0.0294(4) Uani 1 1 d . . .
H39A H 0.6734 0.5983 0.8037 0.044 Uiso 1 1 calc R . .
H39B H 0.6650 0.6296 0.9034 0.044 Uiso 1 1 calc R . .
H39C H 0.6210 0.6785 0.8030 0.044 Uiso 1 1 calc R . .
O41 O 0.17768(10) 0.63201(9) 0.39201(11) 0.0291(3) Uani 1 1 d . . .
N42 N 0.18172(11) 0.59647(10) 0.47593(12) 0.0222(3) Uani 1 1 d . . .
C43 C 0.10965(13) 0.60387(11) 0.49787(14) 0.0229(3) Uani 1 1 d . . .
H43 H 0.0572 0.6329 0.4584 0.027 Uiso 1 1 calc R . .
C44 C 0.11576(12) 0.56410(11) 0.58783(14) 0.0211(3) Uani 1 1 d . . .
N45 N 0.19042(11) 0.52525(10) 0.64416(13) 0.0248(3) Uani 1 1 d . . .
C46 C 0.17158(15) 0.49690(13) 0.72282(18) 0.0318(5) Uani 1 1 d . . .
H46 H 0.2124 0.4668 0.7758 0.038 Uiso 1 1 calc R . .
C47 C 0.08487(15) 0.51890(13) 0.71291(17) 0.0316(4) Uani 1 1 d . . .
H47 H 0.0548 0.5071 0.7570 0.038 Uiso 1 1 calc R . .
N48 N 0.04973(11) 0.56134(10) 0.62690(13) 0.0245(3) Uani 1 1 d . . .
C49 C -0.04078(13) 0.59831(14) 0.58656(17) 0.0314(4) Uani 1 1 d . . .
H49A H -0.0336 0.6540 0.5762 0.047 Uiso 1 1 calc R . .
H49B H -0.0718 0.5918 0.6332 0.047 Uiso 1 1 calc R . .
H49C H -0.0775 0.5739 0.5233 0.047 Uiso 1 1 calc R . .
Cl50 Cl 0.41086(3) 0.19444(3) 0.42338(4) 0.02534(10) Uani 1 1 d . . .
O51 O 0.35056(11) 0.12762(9) 0.40828(13) 0.0330(3) Uani 1 1 d . . .
O52 O 0.42434(12) 0.22896(11) 0.51761(13) 0.0379(4) Uani 1 1 d . . .
O53 O 0.36677(13) 0.25167(11) 0.34702(14) 0.0454(4) Uani 1 1 d . . .
O54 O 0.49729(12) 0.17112(11) 0.42044(15) 0.0432(4) Uani 1 1 d . . .
Cl60 Cl 0.02077(4) 0.34236(4) 0.12577(4) 0.03635(12) Uani 1 1 d . . .
O61 O -0.00709(16) 0.31825(19) 0.20414(17) 0.0715(7) Uani 1 1 d . . .
O62 O -0.02916(18) 0.41395(16) 0.0861(2) 0.0721(7) Uani 1 1 d . . .
O63 O -0.00172(18) 0.28442(16) 0.05116(17) 0.0702(7) Uani 1 1 d . . .
O64 O 0.11772(13) 0.35695(13) 0.16645(17) 0.0528(5) Uani 1 1 d . . .
O70 O -0.1498(3) 0.5514(2) 0.0111(4) 0.1006(14) Uani 0.807(5) 1 d P A 1
O75 O -0.2685(13) 0.5086(10) 0.0245(15) 0.1006(14) Uani 0.193(5) 1 d P A 2

loop_
_atom_site_aniso_label
_atom_site_aniso_U_11
_atom_site_aniso_U_22
_atom_site_aniso_U_33
_atom_site_aniso_U_23
_atom_site_aniso_U_13
_atom_site_aniso_U_12
Fe1 0.02302(13) 0.01822(12) 0.02105(12) 0.00017(9) 0.01142(10) -0.00071(9)
Mn1 0.01750(12) 0.01703(13) 0.02842(14) 0.00276(10) 0.01277(11) 0.00159(9)
N1 0.0283(8) 0.0213(7) 0.0220(7) 0.0017(6) 0.0119(6) 0.0051(6)
C2 0.0325(10) 0.0334(10) 0.0240(9) 0.0080(8) 0.0116(8) 0.0107(8)
C3 0.0267(10) 0.0477(13) 0.0231(9) 0.0072(9) 0.0081(8) 0.0026(9)
N4 0.0303(9) 0.0361(9) 0.0212(8) -0.0025(7) 0.0117(7) -0.0094(7)
C5 0.0422(12) 0.0369(11) 0.0230(9) -0.0058(8) 0.0172(9) -0.0100(9)
C6 0.0447(12) 0.0269(10) 0.0308(10) -0.0065(8) 0.0254(9) -0.0048(9)
N7 0.0287(8) 0.0185(7) 0.0307(8) -0.0014(6) 0.0180(7) -0.0009(6)
C8 0.0307(10) 0.0200(9) 0.0348(10) 0.0019(7) 0.0185(8) -0.0027(7)
C9 0.0312(10) 0.0176(8) 0.0309(10) -0.0001(7) 0.0132(8) -0.0022(7)
C10 0.0464(12) 0.0262(10) 0.0266(10) 0.0000(8) 0.0184(9) 0.0109(9)
C11 0.0409(13) 0.0540(15) 0.0301(11) -0.0049(10) 0.0120(10) -0.0235(11)
C12 0.0300(10) 0.0267(10) 0.0449(12) 0.0042(9) 0.0224(9) 0.0066(8)
O21 0.0439(9) 0.0195(6) 0.0349(8) -0.0001(6) 0.0262(7) -0.0052(6)
N22 0.0265(8) 0.0191(7) 0.0319(8) 0.0010(6) 0.0176(7) -0.0017(6)
C23 0.0236(9) 0.0189(8) 0.0338(10) -0.0006(7) 0.0155(8) -0.0007(7)
C24 0.0170(8) 0.0164(8) 0.0372(10) 0.0037(7) 0.0119(7) 0.0022(6)
N25 0.0218(7) 0.0201(7) 0.0328(9) 0.0061(6) 0.0115(7) 0.0026(6)
C26 0.0290(10) 0.0271(10) 0.0408(12) 0.0130(9) 0.0145(9) 0.0040(8)
C27 0.0248(9) 0.0239(9) 0.0498(13) 0.0137(9) 0.0156(9) 0.0027(7)
N28 0.0176(7) 0.0174(7) 0.0438(10) 0.0050(7) 0.0114(7) 0.0009(6)
C29 0.0255(10) 0.0202(9) 0.0535(14) -0.0015(9) 0.0125(9) -0.0034(7)
O31 0.0300(7) 0.0227(6) 0.0251(7) 0.0059(5) 0.0091(6) -0.0027(5)
N32 0.0238(7) 0.0173(7) 0.0248(7) 0.0034(6) 0.0123(6) 0.0018(6)
C33 0.0231(8) 0.0170(8) 0.0266(9) 0.0017(6) 0.0120(7) 0.0000(6)
C34 0.0224(8) 0.0166(8) 0.0258(8) 0.0005(6) 0.0128(7) 0.0026(6)
N35 0.0230(7) 0.0183(7) 0.0306(8) 0.0022(6) 0.0153(6) 0.0015(6)
C36 0.0324(10) 0.0211(8) 0.0306(10) 0.0033(7) 0.0197(8) 0.0022(7)
C37 0.0338(10) 0.0242(9) 0.0272(9) 0.0030(7) 0.0168(8) 0.0018(8)
N38 0.0260(8) 0.0214(7) 0.0238(7) 0.0002(6) 0.0125(6) -0.0001(6)
C39 0.0265(9) 0.0340(11) 0.0266(9) 0.0001(8) 0.0086(8) -0.0072(8)
O41 0.0272(7) 0.0389(8) 0.0250(7) 0.0085(6) 0.0142(6) 0.0047(6)
N42 0.0225(7) 0.0235(7) 0.0232(7) 0.0020(6) 0.0116(6) 0.0014(6)
C43 0.0193(8) 0.0249(9) 0.0254(9) -0.0008(7) 0.0095(7) 0.0024(7)
C44 0.0173(8) 0.0219(8) 0.0270(9) -0.0025(7) 0.0115(7) -0.0004(6)
N45 0.0221(7) 0.0254(8) 0.0313(8) 0.0063(6) 0.0151(7) 0.0045(6)
C46 0.0289(10) 0.0347(11) 0.0400(12) 0.0137(9) 0.0222(9) 0.0071(8)
C47 0.0269(10) 0.0373(11) 0.0388(11) 0.0066(9) 0.0218(9) 0.0024(8)
N48 0.0176(7) 0.0294(8) 0.0308(8) -0.0018(7) 0.0138(6) 0.0005(6)
C49 0.0167(8) 0.0414(12) 0.0374(11) -0.0063(9) 0.0114(8) 0.0027(8)
Cl50 0.0260(2) 0.0236(2) 0.0287(2) -0.00279(17) 0.01290(18) -0.00402(16)
O51 0.0301(7) 0.0213(7) 0.0532(10) -0.0047(6) 0.0219(7) -0.0043(6)
O52 0.0361(8) 0.0433(9) 0.0366(9) -0.0121(7) 0.0163(7) 0.0004(7)
O53 0.0448(10) 0.0444(10) 0.0420(10) 0.0137(8) 0.0106(8) -0.0099(8)
O54 0.0308(8) 0.0467(10) 0.0624(12) -0.0218(9) 0.0290(8) -0.0086(7)
Cl60 0.0313(3) 0.0511(3) 0.0265(2) -0.0078(2) 0.0106(2) -0.0060(2)
O61 0.0541(13) 0.120(2) 0.0490(12) 0.0137(14) 0.0294(11) 0.0060(14)
O62 0.0638(15) 0.0751(17) 0.0674(15) 0.0129(13) 0.0130(12) 0.0181(13)
O63 0.0679(15) 0.0832(18) 0.0499(13) -0.0316(12) 0.0109(11) -0.0202(13)
O64 0.0337(9) 0.0569(12) 0.0675(13) -0.0237(10) 0.0186(9) -0.0110(8)
O70 0.104(3) 0.070(2) 0.145(4) -0.027(2) 0.066(3) 0.004(2)
O75 0.104(3) 0.070(2) 0.145(4) -0.027(2) 0.066(3) 0.004(2)

loop_
_atom_type_symbol
_atom_type_description
_atom_type_scat_dispersion_real
_atom_type_scat_dispersion_imag
_atom_type_scat_source
C C 0.0033 0.0016 'International Tables Vol C Tables 4.2.6.8 and 6.1.1.4'
H H 0.0000 0.0000 'International Tables Vol C Tables 4.2.6.8 and 6.1.1.4'
N N 0.0061 0.0033 'International Tables Vol C Tables 4.2.6.8 and 6.1.1.4'
O O 0.0106 0.0060 'International Tables Vol C Tables 4.2.6.8 and 6.1.1.4'
Cl Cl 0.1484 0.1585 'International Tables Vol C Tables 4.2.6.8 and 6.1.1.4'
Mn Mn 0.3368 0.7283 'International Tables Vol C Tables 4.2.6.8 and 6.1.1.4'
Fe Fe 0.3463 0.8444 'International Tables Vol C Tables 4.2.6.8 and 6.1.1.4'

loop_
_geom_angle_atom_site_label_1
_geom_angle_atom_site_label_2
_geom_angle_atom_site_label_3
_geom_angle
_geom_angle_site_symmetry_1
_geom_angle_site_symmetry_3
_geom_angle_publ_flag
O31 Fe1 O21 100.06(7) . . ?
O31 Fe1 O41 101.73(7) . . ?
O21 Fe1 O41 99.77(7) . . ?
O31 Fe1 N7 90.35(6) . . ?
O21 Fe1 N7 89.95(6) . . ?
O41 Fe1 N7 162.82(6) . . ?
O31 Fe1 N4 164.41(6) . . ?
O21 Fe1 N4 92.11(7) . . ?
O41 Fe1 N4 85.60(6) . . ?
N7 Fe1 N4 79.87(7) . . ?
O31 Fe1 N1 87.07(6) . . ?
O21 Fe1 N1 167.01(6) . . ?
O41 Fe1 N1 89.26(6) . . ?
N7 Fe1 N1 79.09(6) . . ?
N4 Fe1 N1 79.21(7) . . ?
N25 Mn1 N35 101.78(6) . . ?
N25 Mn1 N45 89.17(6) . . ?
N35 Mn1 N45 92.38(6) . . ?
N25 Mn1 N32 138.69(6) . . ?
N35 Mn1 N32 73.46(6) . . ?
N45 Mn1 N32 131.45(6) . . ?
N25 Mn1 N42 120.12(6) . . ?
N35 Mn1 N42 134.44(6) . . ?
N45 Mn1 N42 72.53(6) . . ?
N32 Mn1 N42 84.90(6) . . ?
N25 Mn1 N22 72.24(6) . . ?
N35 Mn1 N22 135.34(6) . . ?
N45 Mn1 N22 130.73(6) . . ?
N32 Mn1 N22 82.89(6) . . ?
N42 Mn1 N22 78.33(6) . . ?
C10 N1 C9 109.07(17) . . ?
C10 N1 C2 110.01(16) . . ?
C9 N1 C2 112.16(16) . . ?
C10 N1 Fe1 110.67(12) . . ?
C9 N1 Fe1 104.14(11) . . ?
C2 N1 Fe1 110.64(13) . . ?
N1 C2 C3 111.56(17) . . ?
N4 C3 C2 111.09(17) . . ?
C3 N4 C11 109.60(19) . . ?
C3 N4 C5 112.03(17) . . ?
C11 N4 C5 110.24(17) . . ?
C3 N4 Fe1 104.28(12) . . ?
C11 N4 Fe1 110.31(14) . . ?
C5 N4 Fe1 110.24(13) . . ?
N4 C5 C6 111.03(18) . . ?
N7 C6 C5 111.18(17) . . ?
C12 N7 C6 110.45(16) . . ?
C12 N7 C8 109.39(16) . . ?
C6 N7 C8 111.72(16) . . ?
C12 N7 Fe1 110.43(13) . . ?
C6 N7 Fe1 103.29(12) . . ?
C8 N7 Fe1 111.47(12) . . ?
N7 C8 C9 110.89(16) . . ?
N1 C9 C8 110.89(16) . . ?
N22 O21 Fe1 114.23(11) . . ?
C23 N22 O21 115.55(17) . . ?
C23 N22 Mn1 114.31(13) . . ?
O21 N22 Mn1 130.12(12) . . ?
N22 C23 C24 114.53(18) . . ?
N25 C24 N28 110.89(18) . . ?
N25 C24 C23 121.71(17) . . ?
N28 C24 C23 127.27(19) . . ?
C24 N25 C26 105.90(18) . . ?
C24 N25 Mn1 114.91(13) . . ?
C26 N25 Mn1 134.31(15) . . ?
C27 C26 N25 109.3(2) . . ?
C26 C27 N28 106.89(18) . . ?
C24 N28 C27 107.02(18) . . ?
C24 N28 C29 128.11(19) . . ?
C27 N28 C29 124.78(18) . . ?
N32 O31 Fe1 120.19(11) . . ?
C33 N32 O31 115.15(15) . . ?
C33 N32 Mn1 116.29(12) . . ?
O31 N32 Mn1 128.54(12) . . ?
N32 C33 C34 114.45(16) . . ?
N35 C34 N38 111.09(16) . . ?
N35 C34 C33 121.90(17) . . ?
N38 C34 C33 126.97(17) . . ?
C34 N35 C36 105.68(17) . . ?
C34 N35 Mn1 113.31(13) . . ?
C36 N35 Mn1 140.80(13) . . ?
C37 C36 N35 109.55(17) . . ?
C36 C37 N38 106.59(18) . . ?
C34 N38 C37 107.09(17) . . ?
C34 N38 C39 126.89(16) . . ?
C37 N38 C39 125.98(17) . . ?
N42 O41 Fe1 120.92(12) . . ?
C43 N42 O41 115.62(16) . . ?
C43 N42 Mn1 117.06(13) . . ?
O41 N42 Mn1 127.17(11) . . ?
N42 C43 C44 114.22(17) . . ?
N45 C44 N48 111.04(17) . . ?
N45 C44 C43 122.54(16) . . ?
N48 C44 C43 126.41(17) . . ?
C44 N45 C46 106.01(16) . . ?
C44 N45 Mn1 113.25(13) . . ?
C46 N45 Mn1 140.44(14) . . ?
C47 C46 N45 109.34(19) . . ?
C46 C47 N48 106.64(18) . . ?
C44 N48 C47 106.97(16) . . ?
C44 N48 C49 126.59(18) . . ?
C47 N48 C49 126.42(17) . . ?
O54 Cl50 O52 109.99(11) . . ?
O54 Cl50 O51 110.36(10) . . ?
O52 Cl50 O51 108.95(10) . . ?
O54 Cl50 O53 110.60(12) . . ?
O52 Cl50 O53 108.16(12) . . ?
O51 Cl50 O53 108.73(10) . . ?
O63 Cl60 O61 110.35(18) . . ?
O63 Cl60 O64 111.13(14) . . ?
O61 Cl60 O64 108.42(14) . . ?
O63 Cl60 O62 110.16(17) . . ?
O61 Cl60 O62 106.30(16) . . ?
O64 Cl60 O62 110.36(15) . . ?

loop_
_geom_bond_atom_site_label_1
_geom_bond_atom_site_label_2
_geom_bond_distance
_geom_bond_site_symmetry_2
_geom_bond_publ_flag
Fe1 O31 1.9300(15) . ?
Fe1 O21 1.9526(15) . ?
Fe1 O41 1.9584(15) . ?
Fe1 N7 2.2060(16) . ?
Fe1 N4 2.2143(18) . ?
Fe1 N1 2.2281(17) . ?
Mn1 N25 2.1824(17) . ?
Mn1 N35 2.2018(18) . ?
Mn1 N45 2.2467(16) . ?
Mn1 N32 2.2885(16) . ?
Mn1 N42 2.3095(17) . ?
Mn1 N22 2.3852(17) . ?
N1 C10 1.486(2) . ?
N1 C9 1.487(3) . ?
N1 C2 1.489(3) . ?
C2 C3 1.515(3) . ?
C3 N4 1.489(3) . ?
N4 C11 1.490(3) . ?
N4 C5 1.494(3) . ?
C5 C6 1.518(3) . ?
C6 N7 1.487(3) . ?
N7 C12 1.484(3) . ?
N7 C8 1.495(2) . ?
C8 C9 1.516(3) . ?
O21 N22 1.365(2) . ?
N22 C23 1.289(2) . ?
C23 C24 1.454(3) . ?
C24 N25 1.333(3) . ?
C24 N28 1.355(2) . ?
N25 C26 1.379(3) . ?
C26 C27 1.360(3) . ?
C27 N28 1.373(3) . ?
N28 C29 1.462(3) . ?
O31 N32 1.353(2) . ?
N32 C33 1.287(2) . ?
C33 C34 1.446(3) . ?
C34 N35 1.338(2) . ?
C34 N38 1.349(2) . ?
N35 C36 1.376(3) . ?
C36 C37 1.362(3) . ?
C37 N38 1.378(2) . ?
N38 C39 1.465(3) . ?
O41 N42 1.346(2) . ?
N42 C43 1.293(2) . ?
C43 C44 1.448(3) . ?
C44 N45 1.331(2) . ?
C44 N48 1.358(2) . ?
N45 C46 1.375(3) . ?
C46 C47 1.368(3) . ?
C47 N48 1.373(3) . ?
N48 C49 1.464(3) . ?
Cl50 O54 1.4313(17) . ?
Cl50 O52 1.4358(17) . ?
Cl50 O51 1.4497(15) . ?
Cl50 O53 1.4499(18) . ?
Cl60 O63 1.416(2) . ?
Cl60 O61 1.428(2) . ?
Cl60 O64 1.4341(19) . ?
Cl60 O62 1.455(3) . ?
